data_2000531
loop_
_publ_author_name
'Maurin, J. K.'
'Paul, I. C.'
'Curtin, D. Y.'

_publ_section_title
;
 Structure of (<i>E</i>)-4-benzoylbutyramide oxime
;
_journal_issue 10
_journal_name_full 'Acta Crystallographica Section C'
_journal_page_first 1819
_journal_page_last 1821
_journal_paper_doi 10.1107/S0108270192004463
_journal_volume 48
_journal_year 1992
_chemical_formula_sum 'C11 H14 N2 O2'
_chemical_formula_weight 206.24
_space_group_crystal_system tetragonal
_space_group_IT_number 110
_space_group_name_Hall 'I 4bw -2c'
_space_group_name_H-M_alt 'I 41 c d'
_cell_angle_alpha 90
_cell_angle_beta 90
_cell_angle_gamma 90
_cell_formula_units_Z 16
_cell_length_a 15.582(5)
_cell_length_b 15.582(5)
_cell_length_c 17.528(5)
_cell_volume 4256(2)
_diffrn_radiation_type Mo
_diffrn_radiation_wavelength 0.71073
_exptl_absorpt_coefficient_mu 0.054
_exptl_crystal_density_diffrn 1.288
_exptl_crystal_F_000 1760
_cod_data_source_file na1000.cif
_cod_data_source_block na1000a
_cod_original_cell_volume 4255.8
_cod_database_code 2000531

loop_
_space_group_symop_id
_space_group_symop_operation_xyz
1 x,y,z
2 -y,x+1/2,z+1/4
3 -x+1/2,-y+1/2,z+1/2
4 y+1/2,-x,z+3/4
5 -x,y,z+1/2
6 -y,-x+1/2,z+3/4
7 x+1/2,-y+1/2,z
8 y+1/2,x,z+1/4
9 x+1/2,y+1/2,z+1/2
10 -y+1/2,x,z+3/4
11 -x,-y,z
12 y,-x+1/2,z+1/4
13 -x+1/2,y+1/2,z
14 -y+1/2,-x,z+1/4
15 x,-y,z+1/2
16 y,x+1/2,z+3/4

loop_
_atom_site_label
_atom_site_fract_x
_atom_site_fract_y
_atom_site_fract_z
_atom_site_U_iso_or_equiv
C1 .2764(3) .3003(2) .2519 .034(2)
C2 .2293(3) .2160(2) .2537(4) .035(2)
C3 .1329(3) .2326(2) .2621(4) .034(2)
C4 .0793(3) .1511(2) .2470(4) .038(2)
C5 .1029(2) .0782(3) .2995(4) .032(2)
C6 .0914(3) .0870(3) .3822(3) .031(2)
C7 .0197(3) .1290(3) .4128(4) .043(3)
C8 .0073(3) .1334(3) .4913(4) .050(3)
C9 .0660(3) .0964(3) .5399(4) .043(2)
C10 .1385(3) .0565(3) .5111(4) .043(2)
C11 .1511(3) .0527(3) .4328(3) .035(2)
N1 .1346(2) .0072(3) .2779(3) .038(2)
N2 .3134(3) .3286(3) .3143(3) .038(2)
O1 .1470(2) .0020(2) .1984(3) .051(2)
O2 .2763(2) .3447(2) .1921(3) .040(2)
H(aN) .316(2) .294(2) .351(2) .022(5)
H(bN) .343(2) .382(2) .316(2) .039(5)
H(O) .177(3) -.041(3) .192(3) .061(6)
H2a .2411 .1815 .2013 ?
H2b .2516 .1784 .3015 ?
H3a .1202 .2547 .3194 ?
H3b .1141 .2816 .2218 ?
H4a .0897 .1309 .1888 ?
H4b .0123 .1663 .2551 ?
H7 -.0264 .1583 .3750 ?
H8 -.0484 .1657 .5140 ?
H9 .0555 .0985 .6007 ?
H10 .1850 .0284 .5494 ?
H11 .2083 .0225 .4107 ?

loop_
_geom_angle_atom_site_label_1
_geom_angle_atom_site_label_2
_geom_angle_atom_site_label_3
_geom_angle
C2 C1 N2 119.3(3)
C2 C1 O2 119.9(3)
N2 C1 O2 120.7(4)
C1 C2 C3 109.5(3)
C2 C3 C4 112.1(3)
C3 C4 C5 112.5(4)
C4 C5 C6 120.2(4)
C4 C5 N1 124.7(6)
C6 C5 N1 115.0(5)
C5 C6 C7 121.2(5)
C5 C6 C11 120.8(4)
C7 C6 C11 117.9(5)
C6 C7 C8 120.8(5)
C7 C8 C9 119.9(5)
C8 C9 C10 120.3(6)
C9 C10 C11 119.7(5)
C6 C11 C10 121.3(4)
C5 N1 O1 113.5(5)

loop_
_geom_bond_atom_site_label_1
_geom_bond_atom_site_label_2
_geom_bond_distance
C1 C2 1.504(5)
C2 C3 1.532(6)
C3 C4 1.543(6)
C4 C5 1.507(7)
C5 C6 1.468(9)
C6 C7 1.401(7)
C7 C8 1.390(9)
C8 C9 1.377(8)
C9 C10 1.384(7)
C6 C11 1.391(7)
C10 C11 1.388(9)
C5 N1 1.269(6)
C1 N2 1.314(5)
N1 O1 1.410(8)
C1 O2 1.257(5)
